data_7104360
loop_
_publ_author_name
'Wang, Jingping'
'Zhao, Junwei'
'Ma, Pengtao'
'Ma, Junchuang'
'Yang, Linping'
'Bai, Yan'
'Li, Mingxue'
'Niu, Jingyang'

_publ_section_title
;
 A novel type of heteropolyoxoanion precursors
 [[Ca(H2O)]6[P4M6O34]2](12-) (M = WVI, MoVI) constructed by two
 [P4M6O34](12-) subunits via a rare hexa-calcium cluster.
;
_journal_issue 17
_journal_name_full 'Chemical communications (Cambridge, England)'
_journal_page_first 2362
_journal_page_last 2364
_journal_paper_doi 10.1039/b822368h
_journal_volume 34
_journal_year 2009
_chemical_formula_moiety (NH4)10Na2{[Ca(H2O)]6[P4W6O34]2}.14H2O
_chemical_formula_sum 'Ca6 H80 N10 Na2 O88 P8 W12'
_chemical_formula_weight 4369.16
_chemical_name_systematic
;
?
;
_space_group_IT_number 14
_symmetry_cell_setting monoclinic
_symmetry_space_group_name_Hall '-P 2yn'
_symmetry_space_group_name_H-M 'P 1 21/n 1'
_atom_sites_solution_hydrogens notdet
_atom_sites_solution_primary direct
_atom_sites_solution_secondary difmap
_audit_creation_method SHELXL-97
_cell_angle_alpha 90.00
_cell_angle_beta 106.860(6)
_cell_angle_gamma 90.00
_cell_formula_units_Z 2
_cell_length_a 13.773(7)
_cell_length_b 21.669(12)
_cell_length_c 16.636(9)
_cell_measurement_reflns_used 9692
_cell_measurement_temperature 296(2)
_cell_measurement_theta_max 27.58
_cell_measurement_theta_min 2.27
_cell_volume 4752(4)
_computing_cell_refinement 'Bruker SMART'
_computing_data_collection 'Bruker SMART'
_computing_data_reduction 'Bruker SAINT'
_computing_molecular_graphics 'Bruker SHELXTL'
_computing_publication_material 'Bruker SHELXTL'
_computing_structure_refinement 'SHELXL-97 (Sheldrick, 1997)'
_computing_structure_solution 'SHELXS-97 (Sheldrick, 1990)'
_diffrn_ambient_temperature 296(2)
_diffrn_measured_fraction_theta_full 0.997
_diffrn_measured_fraction_theta_max 0.997
_diffrn_measurement_device_type 'CCD area detector'
_diffrn_measurement_method 'phi and omega scans'
_diffrn_radiation_monochromator graphite
_diffrn_radiation_source 'fine-focus sealed tube'
_diffrn_radiation_type MoK\a
_diffrn_radiation_wavelength 0.71073
_diffrn_reflns_av_R_equivalents 0.0440
_diffrn_reflns_av_sigmaI/netI 0.0393
_diffrn_reflns_limit_h_max 16
_diffrn_reflns_limit_h_min -16
_diffrn_reflns_limit_k_max 23
_diffrn_reflns_limit_k_min -25
_diffrn_reflns_limit_l_max 19
_diffrn_reflns_limit_l_min -19
_diffrn_reflns_number 33957
_diffrn_reflns_theta_full 25.00
_diffrn_reflns_theta_max 25.00
_diffrn_reflns_theta_min 1.70
_exptl_absorpt_coefficient_mu 15.050
_exptl_absorpt_correction_T_max 0.2883
_exptl_absorpt_correction_T_min 0.1113
_exptl_absorpt_correction_type multi-scan
_exptl_absorpt_process_details SADABS
_exptl_crystal_colour colorless
_exptl_crystal_density_diffrn 3.054
_exptl_crystal_density_method 'not measured'
_exptl_crystal_description block
_exptl_crystal_F_000 4008
_exptl_crystal_size_max 0.26
_exptl_crystal_size_mid 0.17
_exptl_crystal_size_min 0.11
_refine_diff_density_max 2.014
_refine_diff_density_min -1.410
_refine_diff_density_rms 0.244
_refine_ls_extinction_method none
_refine_ls_goodness_of_fit_ref 1.032
_refine_ls_hydrogen_treatment noref
_refine_ls_matrix_type full
_refine_ls_number_parameters 614
_refine_ls_number_reflns 8349
_refine_ls_number_restraints 24
_refine_ls_restrained_S_all 1.034
_refine_ls_R_factor_all 0.0455
_refine_ls_R_factor_gt 0.0330
_refine_ls_shift/su_max 0.001
_refine_ls_shift/su_mean 0.000
_refine_ls_structure_factor_coef Fsqd
_refine_ls_weighting_details 'calc w=1/[\s^2^(Fo^2^)+(0.0545P)^2^+0.0000P] where P=(Fo^2^+2Fc^2^)/3'
_refine_ls_weighting_scheme calc
_refine_ls_wR_factor_gt 0.0846
_refine_ls_wR_factor_ref 0.0886
_reflns_number_gt 6814
_reflns_number_total 8349
_reflns_threshold_expression >2sigma(I)
_cod_data_source_file b822368h.txt
_cod_data_source_block njy1
_cod_depositor_comments
;
The following automatic conversions were performed:
'_symmetry_cell_setting' value 'Monoclinic' changed to 'monoclinic'
according to '/home/saulius/struct/CIF-dictionaries/cif_core.dic'
dictionary named 'cif_core.dic' version 2.4.1 from
2010-06-29.

'_exptl_absorpt_correction_type' value 'Multi-scan' changed
to 'multi-scan' according to
'/home/saulius/struct/CIF-dictionaries/cif_core.dic' dictionary named
'cif_core.dic' version 2.4.1 from 2010-06-29.

Automatic conversion script
Id: cif_fix_enum 1527 2010-12-29 10:47:43Z saulius 
;
_cod_original_sg_symbol_H-M P2(1)/n
_cod_database_code 7104360

loop_
_symmetry_equiv_pos_as_xyz
'x, y, z'
'-x+1/2, y+1/2, -z+1/2'
'-x, -y, -z'
'x-1/2, -y-1/2, z-1/2'

loop_
_atom_site_label
_atom_site_type_symbol
_atom_site_fract_x
_atom_site_fract_y
_atom_site_fract_z
_atom_site_U_iso_or_equiv
_atom_site_adp_type
_atom_site_occupancy
_atom_site_symmetry_multiplicity
_atom_site_calc_flag
_atom_site_refinement_flags
_atom_site_disorder_assembly
_atom_site_disorder_group
Na1 Na 0.2679(2) 0.07635(15) -0.05777(15) 0.0386(8) Uani 1 1 d . . .
W1 W 0.75818(2) 0.129802(14) 0.316145(16) 0.02578(7) Uani 1 1 d . . .
W2 W 0.77525(2) -0.021525(15) 0.279714(15) 0.02495(7) Uani 1 1 d . . .
W3 W 0.54686(2) -0.108214(14) 0.181743(15) 0.02437(7) Uani 1 1 d . . .
W4 W 0.31935(2) -0.038095(14) 0.129115(14) 0.02290(7) Uani 1 1 d . . .
W5 W 0.30189(2) 0.125001(14) 0.169602(15) 0.02462(7) Uani 1 1 d . . .
W6 W 0.51391(2) 0.204511(14) 0.257826(15) 0.02495(7) Uani 1 1 d . . .
Ca1 Ca 0.58903(12) 0.11022(7) 0.46268(8) 0.0318(4) Uani 1 1 d . . .
Ca2 Ca 0.60962(11) -0.07337(7) 0.41770(8) 0.0288(4) Uani 1 1 d . . .
Ca3 Ca 0.33579(12) 0.01195(7) 0.35326(8) 0.0309(4) Uani 1 1 d . . .
P1 P 0.53110(13) 0.04113(9) 0.26385(9) 0.0201(4) Uani 1 1 d . . .
P2 P 0.77285(14) 0.02646(9) 0.47524(10) 0.0245(4) Uani 1 1 d . . .
P3 P 0.39892(14) -0.11844(9) 0.31392(10) 0.0237(4) Uani 1 1 d . . .
P4 P 0.36996(14) 0.15209(9) 0.38043(9) 0.0240(4) Uani 1 1 d . . .
O1 O 0.7428(4) 0.1468(3) 0.2114(3) 0.0403(15) Uani 1 1 d . . .
O2 O 0.8524(4) 0.1800(3) 0.3679(3) 0.0447(15) Uani 1 1 d . . .
O3 O 0.7483(3) 0.0909(2) 0.4344(2) 0.0267(12) Uani 1 1 d . . .
O4 O 0.6434(3) 0.0498(2) 0.2678(2) 0.0236(11) Uani 1 1 d . . .
O5 O 0.6383(4) 0.1692(2) 0.3267(2) 0.0263(12) Uani 1 1 d . . .
O6 O 0.8392(3) 0.0564(2) 0.3204(3) 0.0299(12) Uani 1 1 d . . .
O7 O 0.7590(4) -0.0083(3) 0.1731(3) 0.0383(14) Uani 1 1 d . . .
O8 O 0.8798(4) -0.0714(3) 0.3069(3) 0.0428(15) Uani 1 1 d . . .
O9 O 0.7607(4) -0.0230(2) 0.4053(2) 0.0261(12) Uani 1 1 d . . .
O10 O 0.6640(3) -0.0785(2) 0.2663(2) 0.0260(12) Uani 1 1 d . . .
O11 O 0.5764(4) -0.0774(3) 0.0946(3) 0.0374(14) Uani 1 1 d . . .
O12 O 0.5770(4) -0.1853(2) 0.1757(3) 0.0381(14) Uani 1 1 d . . .
O13 O 0.5016(3) -0.1229(2) 0.2939(2) 0.0251(12) Uani 1 1 d . . .
O14 O 0.4855(3) -0.0109(2) 0.2005(2) 0.0218(11) Uani 1 1 d . . .
O15 O 0.4019(4) -0.1108(2) 0.1310(3) 0.0269(12) Uani 1 1 d . . .
O16 O 0.3392(4) -0.0055(2) 0.0401(3) 0.0356(14) Uani 1 1 d . . .
O17 O 0.1995(4) -0.0704(3) 0.0903(3) 0.0381(14) Uani 1 1 d . . .
O18 O 0.3301(3) -0.0699(2) 0.2543(2) 0.0265(12) Uani 1 1 d . . .
O19 O 0.2922(3) 0.0359(2) 0.1804(3) 0.0287(13) Uani 1 1 d . . .
O20 O 0.3272(4) 0.1255(2) 0.0735(3) 0.0350(14) Uani 1 1 d . . .
O21 O 0.1773(4) 0.1466(3) 0.1425(3) 0.0415(15) Uani 1 1 d . . .
O22 O 0.3106(4) 0.1172(2) 0.3002(2) 0.0260(12) Uani 1 1 d . . .
O23 O 0.4747(3) 0.1019(2) 0.2288(2) 0.0208(11) Uani 1 1 d . . .
O24 O 0.3690(3) 0.2019(2) 0.2084(2) 0.0278(12) Uani 1 1 d . . .
O25 O 0.5443(4) 0.2064(2) 0.1635(3) 0.0359(14) Uani 1 1 d . . .
O26 O 0.5289(4) 0.2805(3) 0.2891(3) 0.0420(15) Uani 1 1 d . . .
O27 O 0.4702(4) 0.1781(2) 0.3683(2) 0.0270(12) Uani 1 1 d . . .
O28 O 0.5192(3) 0.0265(2) 0.3494(2) 0.0243(12) Uani 1 1 d . . .
O29 O 0.8778(4) 0.0239(3) 0.5381(3) 0.0363(14) Uani 1 1 d . . .
O30 O 0.6877(3) 0.0125(2) 0.5154(2) 0.0261(12) Uani 1 1 d . . .
O31 O 0.3474(4) -0.1799(2) 0.3078(3) 0.0365(14) Uani 1 1 d . . .
O32 O 0.4253(3) -0.0893(2) 0.4020(2) 0.0251(12) Uani 1 1 d . . .
O33 O 0.3070(4) 0.2031(2) 0.4014(3) 0.0358(14) Uani 1 1 d . . .
O34 O 0.4033(3) 0.1027(2) 0.4484(2) 0.0268(12) Uani 1 1 d . . .
O1W O 0.6588(5) 0.2050(3) 0.5333(3) 0.0633(19) Uani 1 1 d . . .
O2W O 0.7116(5) -0.1634(3) 0.4450(4) 0.075(2) Uani 1 1 d . . .
O3W O 0.1540(4) 0.0064(3) 0.3137(3) 0.0576(19) Uani 1 1 d . . .
O4W O 0.2322(5) 0.1745(3) -0.1289(4) 0.066(2) Uani 1 1 d . . .
O5W O 0.0982(7) 0.0715(6) -0.0518(7) 0.155(5) Uani 1 1 d . . .
O6W O 0.8013(12) -0.2043(7) 0.3280(9) 0.092(5) Uani 0.557(14) 1 d PU A 1
O6W' O 0.8598(15) -0.1898(9) 0.3721(12) 0.090(6) Uani 0.443(14) 1 d PU A 2
O7W O 0.3299(11) -0.1853(6) -0.0186(8) 0.069(4) Uani 0.50 1 d PU . .
O8W O 0.1417(10) -0.0817(7) -0.0955(7) 0.065(4) Uani 0.50 1 d P . .
O9W O 0.3925(11) -0.2830(7) 0.2306(10) 0.085(5) Uani 0.50 1 d P . .
O10W O 0.0064(11) 0.0961(7) 0.2475(10) 0.086(5) Uani 0.50 1 d P . .
O11W O 0.9157(11) 0.1461(7) 0.6261(11) 0.100(6) Uani 0.50 1 d P . .
O12W O 0.5452(14) 0.3105(7) 0.4837(8) 0.097(6) Uani 0.50 1 d P . .
O13W O 0.8876(12) 0.2332(6) 0.1874(7) 0.077(5) Uani 0.50 1 d P . .
O14W O 0.4557(15) -0.2737(10) 0.0529(12) 0.130(6) Uani 0.50 1 d PU . .
N1 N 0.4389(6) -0.0738(4) -0.0748(4) 0.059(2) Uani 1 1 d . . .
N2 N 0.1641(6) -0.1835(4) 0.1772(5) 0.061(2) Uani 1 1 d . . .
N3 N 0.9660(7) -0.0907(5) 0.5101(7) 0.099(4) Uani 1 1 d . . .
N4 N 0.8577(9) 0.2493(5) 0.5208(6) 0.110(4) Uani 1 1 d . . .
N5 N 0.0240(8) -0.0812(5) 0.2132(6) 0.103(4) Uani 1 1 d . . .

loop_
_atom_site_aniso_label
_atom_site_aniso_U_11
_atom_site_aniso_U_22
_atom_site_aniso_U_33
_atom_site_aniso_U_23
_atom_site_aniso_U_13
_atom_site_aniso_U_12
Na1 0.0403(17) 0.053(2) 0.0218(12) -0.0001(12) 0.0080(12) 0.0098(16)
W1 0.02742(15) 0.02737(18) 0.02445(12) 0.00041(11) 0.01053(11) -0.00551(13)
W2 0.02555(15) 0.03011(18) 0.02156(12) -0.00010(11) 0.01056(11) 0.00295(13)
W3 0.03120(16) 0.02361(17) 0.01933(11) -0.00254(10) 0.00894(11) 0.00342(13)
W4 0.02625(15) 0.02492(17) 0.01646(11) -0.00109(10) 0.00452(10) -0.00198(13)
W5 0.02924(16) 0.02518(17) 0.01757(12) 0.00286(10) 0.00380(11) 0.00333(13)
W6 0.03351(16) 0.01851(17) 0.02390(12) 0.00264(10) 0.01003(11) -0.00051(13)
Ca1 0.0343(9) 0.0348(10) 0.0269(6) 0.0025(6) 0.0095(6) 0.0019(7)
Ca2 0.0319(8) 0.0305(9) 0.0238(6) 0.0016(6) 0.0075(6) 0.0009(7)
Ca3 0.0350(8) 0.0314(9) 0.0273(6) 0.0006(6) 0.0109(6) 0.0003(7)
P1 0.0227(9) 0.0210(10) 0.0165(7) -0.0006(6) 0.0057(6) -0.0003(8)
P2 0.0225(9) 0.0310(11) 0.0201(7) 0.0012(7) 0.0063(7) -0.0005(8)
P3 0.0289(10) 0.0240(11) 0.0183(7) -0.0006(7) 0.0072(7) -0.0017(8)
P4 0.0304(10) 0.0238(11) 0.0187(7) 0.0015(7) 0.0086(7) 0.0045(8)
O1 0.042(3) 0.049(4) 0.035(2) 0.000(2) 0.020(2) -0.004(3)
O2 0.048(3) 0.041(4) 0.049(3) -0.007(3) 0.019(2) -0.017(3)
O3 0.029(3) 0.028(3) 0.025(2) 0.0043(19) 0.0097(19) -0.002(2)
O4 0.027(3) 0.023(3) 0.0218(19) -0.0002(18) 0.0085(18) 0.001(2)
O5 0.038(3) 0.018(3) 0.026(2) -0.0023(18) 0.0127(19) -0.004(2)
O6 0.026(3) 0.037(3) 0.032(2) -0.002(2) 0.0170(19) -0.003(2)
O7 0.047(3) 0.046(4) 0.027(2) -0.007(2) 0.020(2) -0.009(3)
O8 0.040(3) 0.044(4) 0.047(3) -0.002(2) 0.018(2) 0.005(3)
O9 0.035(3) 0.024(3) 0.020(2) 0.0016(18) 0.0104(19) 0.003(2)
O10 0.030(3) 0.023(3) 0.024(2) 0.0020(19) 0.0066(19) 0.003(2)
O11 0.046(3) 0.049(4) 0.022(2) 0.001(2) 0.018(2) 0.006(3)
O12 0.055(3) 0.025(3) 0.034(2) -0.007(2) 0.012(2) 0.010(3)
O13 0.030(3) 0.025(3) 0.021(2) -0.0004(18) 0.0093(19) 0.000(2)
O14 0.026(3) 0.017(3) 0.021(2) -0.0042(18) 0.0057(18) 0.001(2)
O15 0.029(3) 0.026(3) 0.025(2) -0.0080(19) 0.0064(19) -0.001(2)
O16 0.044(3) 0.040(3) 0.023(2) 0.005(2) 0.011(2) 0.003(3)
O17 0.042(3) 0.041(3) 0.029(2) -0.008(2) 0.008(2) -0.013(3)
O18 0.028(3) 0.034(3) 0.0159(19) 0.0002(19) 0.0046(18) 0.001(2)
O19 0.025(3) 0.036(3) 0.025(2) -0.002(2) 0.0064(19) -0.003(2)
O20 0.057(3) 0.024(3) 0.022(2) 0.0047(19) 0.008(2) -0.009(3)
O21 0.036(3) 0.042(4) 0.039(3) 0.001(2) -0.001(2) 0.009(3)
O22 0.030(3) 0.029(3) 0.019(2) 0.0003(18) 0.0071(18) 0.002(2)
O23 0.019(2) 0.023(3) 0.0193(19) 0.0004(18) 0.0035(17) 0.003(2)
O24 0.028(3) 0.028(3) 0.026(2) 0.0054(19) 0.0066(19) 0.004(2)
O25 0.042(3) 0.034(3) 0.033(2) 0.005(2) 0.013(2) -0.001(3)
O26 0.051(3) 0.028(3) 0.048(3) 0.002(2) 0.015(3) 0.001(3)
O27 0.032(3) 0.029(3) 0.0201(19) 0.0016(19) 0.0088(18) 0.001(2)
O28 0.031(3) 0.025(3) 0.0207(19) 0.0010(18) 0.0128(18) 0.001(2)
O29 0.027(3) 0.051(4) 0.030(2) 0.001(2) 0.005(2) 0.002(3)
O30 0.027(3) 0.031(3) 0.022(2) 0.0030(19) 0.0093(18) 0.004(2)
O31 0.049(3) 0.030(3) 0.032(2) 0.002(2) 0.016(2) -0.007(3)
O32 0.026(3) 0.031(3) 0.0177(19) -0.0033(19) 0.0055(18) 0.000(2)
O33 0.043(3) 0.033(3) 0.033(2) 0.003(2) 0.014(2) 0.014(3)
O34 0.028(3) 0.032(3) 0.019(2) 0.0032(19) 0.0065(18) 0.005(2)
O1W 0.107(5) 0.049(4) 0.042(3) -0.005(3) 0.034(3) -0.035(4)
O2W 0.105(5) 0.078(5) 0.060(3) 0.030(3) 0.052(3) 0.063(4)
O3W 0.031(3) 0.091(5) 0.046(3) 0.009(3) 0.003(3) -0.002(3)
O4W 0.063(4) 0.073(5) 0.060(3) 0.018(3) 0.016(3) 0.031(4)
O5W 0.067(6) 0.192(11) 0.216(10) -0.060(9) 0.057(6) -0.011(7)
O6W 0.103(8) 0.101(8) 0.082(7) 0.004(6) 0.042(6) 0.022(6)
O6W' 0.093(8) 0.091(9) 0.100(8) -0.012(7) 0.049(6) 0.010(7)
O7W 0.090(7) 0.046(6) 0.071(6) -0.029(5) 0.023(5) -0.011(6)
O8W 0.078(9) 0.077(10) 0.040(6) -0.011(6) 0.018(6) -0.021(8)
O9W 0.069(10) 0.045(10) 0.148(13) -0.022(8) 0.044(9) 0.005(8)
O10W 0.068(9) 0.057(10) 0.143(13) 0.025(8) 0.045(9) 0.038(8)
O11W 0.066(10) 0.051(9) 0.171(14) -0.070(9) 0.017(10) -0.017(8)
O12W 0.138(14) 0.055(10) 0.057(8) 0.016(7) -0.036(8) 0.017(10)
O13W 0.128(12) 0.039(8) 0.058(7) -0.003(6) 0.015(8) -0.043(8)
O14W 0.124(9) 0.117(9) 0.139(9) -0.035(7) 0.023(7) 0.012(7)
N1 0.059(5) 0.083(6) 0.037(3) 0.007(4) 0.017(3) 0.011(5)
N2 0.055(5) 0.043(5) 0.072(5) 0.013(4) 0.001(4) -0.017(4)
N3 0.046(5) 0.068(7) 0.182(10) 0.028(7) 0.034(6) 0.018(5)
N4 0.125(9) 0.087(8) 0.090(6) -0.049(6) -0.011(6) 0.028(7)
N5 0.103(8) 0.101(9) 0.117(7) -0.049(6) 0.050(6) -0.023(7)

loop_
_atom_type_symbol
_atom_type_description
_atom_type_scat_dispersion_real
_atom_type_scat_dispersion_imag
_atom_type_scat_source
N N 0.0061 0.0033 'International Tables Vol C Tables 4.2.6.8 and 6.1.1.4'
H H 0.0000 0.0000 'International Tables Vol C Tables 4.2.6.8 and 6.1.1.4'
O O 0.0106 0.0060 'International Tables Vol C Tables 4.2.6.8 and 6.1.1.4'
P P 0.1023 0.0942 'International Tables Vol C Tables 4.2.6.8 and 6.1.1.4'
Ca Ca 0.2262 0.3064 'International Tables Vol C Tables 4.2.6.8 and 6.1.1.4'
W W -0.8490 6.8722 'International Tables Vol C Tables 4.2.6.8 and 6.1.1.4'
Na Na 0.0362 0.0249 'International Tables Vol C Tables 4.2.6.8 and 6.1.1.4'

loop_
_geom_angle_atom_site_label_1
_geom_angle_atom_site_label_2
_geom_angle_atom_site_label_3
_geom_angle
_geom_angle_site_symmetry_1
_geom_angle_site_symmetry_3
_geom_angle_publ_flag
O20 Na1 O7 165.2(2) . 3_655 ?
O20 Na1 O5W 93.6(3) . . ?
O7 Na1 O5W 94.7(3) 3_655 . ?
O20 Na1 O11 97.9(2) . 3_655 ?
O7 Na1 O11 74.87(19) 3_655 3_655 ?
O5W Na1 O11 168.0(3) . 3_655 ?
O20 Na1 O4W 91.3(2) . . ?
O7 Na1 O4W 101.0(2) 3_655 . ?
O5W Na1 O4W 89.8(4) . . ?
O11 Na1 O4W 86.4(2) 3_655 . ?
O20 Na1 O16 75.10(18) . . ?
O7 Na1 O16 91.5(2) 3_655 . ?
O5W Na1 O16 98.8(4) . . ?
O11 Na1 O16 87.7(2) 3_655 . ?
O4W Na1 O16 164.2(2) . . ?
O2 W1 O1 102.9(2) . . ?
O2 W1 O5 102.6(2) . . ?
O1 W1 O5 98.1(2) . . ?
O2 W1 O6 99.1(2) . . ?
O1 W1 O6 96.4(2) . . ?
O5 W1 O6 150.4(2) . . ?
O2 W1 O3 91.6(2) . . ?
O1 W1 O3 165.5(2) . . ?
O5 W1 O3 78.95(18) . . ?
O6 W1 O3 80.55(18) . . ?
O2 W1 O4 169.2(2) . . ?
O1 W1 O4 86.5(2) . . ?
O5 W1 O4 81.16(18) . . ?
O6 W1 O4 74.13(18) . . ?
O3 W1 O4 79.03(16) . . ?
O7 W2 O8 102.5(2) . . ?
O7 W2 O10 97.1(2) . . ?
O8 W2 O10 101.6(2) . . ?
O7 W2 O6 97.1(2) . . ?
O8 W2 O6 101.0(2) . . ?
O10 W2 O6 149.89(19) . . ?
O7 W2 O9 165.1(2) . . ?
O8 W2 O9 92.4(2) . . ?
O10 W2 O9 78.98(17) . . ?
O6 W2 O9 80.51(18) . . ?
O7 W2 O4 86.5(2) . . ?
O8 W2 O4 170.17(19) . . ?
O10 W2 O4 80.95(18) . . ?
O6 W2 O4 73.58(18) . . ?
O9 W2 O4 78.75(16) . . ?
O12 W3 O11 101.8(2) . . ?
O12 W3 O10 101.6(2) . . ?
O11 W3 O10 97.6(2) . . ?
O12 W3 O15 100.4(2) . . ?
O11 W3 O15 96.2(2) . . ?
O10 W3 O15 150.94(19) . . ?
O12 W3 O13 92.4(2) . . ?
O11 W3 O13 165.9(2) . . ?
O10 W3 O13 78.92(18) . . ?
O15 W3 O13 81.49(18) . . ?
O12 W3 O14 170.0(2) . . ?
O11 W3 O14 86.9(2) . . ?
O10 W3 O14 81.87(18) . . ?
O15 W3 O14 73.46(17) . . ?
O13 W3 O14 79.08(16) . . ?
O16 W4 O17 102.4(2) . . ?
O16 W4 O19 98.0(2) . . ?
O17 W4 O19 102.6(2) . . ?
O16 W4 O15 96.2(2) . . ?
O17 W4 O15 99.7(2) . . ?
O19 W4 O15 150.26(18) . . ?
O16 W4 O18 166.3(2) . . ?
O17 W4 O18 91.3(2) . . ?
O19 W4 O18 78.73(19) . . ?
O15 W4 O18 81.29(18) . . ?
O16 W4 O14 87.54(19) . . ?
O17 W4 O14 168.5(2) . . ?
O19 W4 O14 81.35(17) . . ?
O15 W4 O14 73.30(17) . . ?
O18 W4 O14 78.82(16) . . ?
O16 W4 Ca3 137.54(17) . . ?
O17 W4 Ca3 104.96(16) . . ?
O19 W4 Ca3 44.64(13) . . ?
O15 W4 Ca3 110.25(12) . . ?
O18 W4 Ca3 35.12(13) . . ?
O14 W4 Ca3 70.08(11) . . ?
O21 W5 O20 102.2(2) . . ?
O21 W5 O24 101.5(2) . . ?
O20 W5 O24 95.7(2) . . ?
O21 W5 O19 101.9(2) . . ?
O20 W5 O19 97.4(2) . . ?
O24 W5 O19 150.09(18) . . ?
O21 W5 O22 92.6(2) . . ?
O20 W5 O22 165.2(2) . . ?
O24 W5 O22 81.25(18) . . ?
O19 W5 O22 79.27(18) . . ?
O21 W5 O23 170.51(19) . . ?
O20 W5 O23 86.4(2) . . ?
O24 W5 O23 73.39(18) . . ?
O19 W5 O23 80.70(18) . . ?
O22 W5 O23 78.83(16) . . ?
O21 W5 Ca3 105.41(18) . . ?
O20 W5 Ca3 136.73(17) . . ?
O24 W5 Ca3 110.47(13) . . ?
O19 W5 Ca3 44.71(12) . . ?
O22 W5 Ca3 35.53(13) . . ?
O23 W5 Ca3 69.86(11) . . ?
O26 W6 O25 102.1(2) . . ?
O26 W6 O5 101.1(2) . . ?
O25 W6 O5 98.1(2) . . ?
O26 W6 O24 100.1(2) . . ?
O25 W6 O24 96.1(2) . . ?
O5 W6 O24 151.3(2) . . ?
O26 W6 O27 92.0(2) . . ?
O25 W6 O27 165.9(2) . . ?
O5 W6 O27 78.99(18) . . ?
O24 W6 O27 81.13(17) . . ?
O26 W6 O23 170.4(2) . . ?
O25 W6 O23 86.4(2) . . ?
O5 W6 O23 81.69(17) . . ?
O24 W6 O23 74.42(18) . . ?
O27 W6 O23 79.47(16) . . ?
O32 Ca1 O3 119.07(16) 3_656 . ?
O32 Ca1 O27 120.62(17) 3_656 . ?
O3 Ca1 O27 117.57(16) . . ?
O32 Ca1 O1W 80.31(18) 3_656 . ?
O3 Ca1 O1W 89.2(2) . . ?
O27 Ca1 O1W 84.1(2) . . ?
O32 Ca1 O34 73.27(15) 3_656 . ?
O3 Ca1 O34 158.85(16) . . ?
O27 Ca1 O34 59.77(16) . . ?
O1W Ca1 O34 110.6(2) . . ?
O32 Ca1 O30 72.17(16) 3_656 . ?
O3 Ca1 O30 59.68(16) . . ?
O27 Ca1 O30 158.50(16) . . ?
O1W Ca1 O30 116.3(2) . . ?
O34 Ca1 O30 114.14(17) . . ?
O32 Ca1 O28 116.29(17) 3_656 . ?
O3 Ca1 O28 84.47(16) . . ?
O27 Ca1 O28 85.12(16) . . ?
O1W Ca1 O28 163.26(17) . . ?
O34 Ca1 O28 74.44(15) . . ?
O30 Ca1 O28 73.45(15) . . ?
O32 Ca1 O5 161.71(16) 3_656 . ?
O3 Ca1 O5 58.82(14) . . ?
O27 Ca1 O5 58.79(15) . . ?
O1W Ca1 O5 81.49(16) . . ?
O34 Ca1 O5 115.23(14) . . ?
O30 Ca1 O5 115.05(15) . . ?
O28 Ca1 O5 81.97(14) . . ?
O32 Ca1 P4 97.97(13) 3_656 . ?
O3 Ca1 P4 142.91(12) . . ?
O27 Ca1 P4 30.13(12) . . ?
O1W Ca1 P4 99.58(18) . . ?
O34 Ca1 P4 29.70(11) . . ?
O30 Ca1 P4 139.62(13) . . ?
O28 Ca1 P4 76.88(11) . . ?
O5 Ca1 P4 86.73(11) . . ?
O32 Ca1 P2 96.72(13) 3_656 . ?
O3 Ca1 P2 29.77(12) . . ?
O27 Ca1 P2 142.62(12) . . ?
O1W Ca1 P2 105.33(18) . . ?
O34 Ca1 P2 140.06(14) . . ?
O30 Ca1 P2 29.95(11) . . ?
O28 Ca1 P2 76.16(12) . . ?
O5 Ca1 P2 86.42(11) . . ?
P4 Ca1 P2 152.85(7) . . ?
O32 Ca1 P1 139.37(14) 3_656 . ?
O3 Ca1 P1 73.30(11) . . ?
O27 Ca1 P1 73.76(12) . . ?
O1W Ca1 P1 140.30(14) . . ?
O34 Ca1 P1 86.33(11) . . ?
O30 Ca1 P1 85.54(11) . . ?
O28 Ca1 P1 23.08(10) . . ?
O5 Ca1 P1 58.89(10) . . ?
P4 Ca1 P1 77.30(5) . . ?
P2 Ca1 P1 76.67(6) . . ?
O32 Ca1 Ca2 37.77(11) 3_656 3_656 ?
O3 Ca1 Ca2 151.20(12) . 3_656 ?
O27 Ca1 Ca2 90.75(13) . 3_656 ?
O1W Ca1 Ca2 99.47(15) . 3_656 ?
O34 Ca1 Ca2 35.67(10) . 3_656 ?
O30 Ca1 Ca2 92.13(12) . 3_656 ?
O28 Ca1 Ca2 93.45(11) . 3_656 ?
O5 Ca1 Ca2 149.40(11) . 3_656 ?
P4 Ca1 Ca2 62.85(6) . 3_656 ?
P2 Ca1 Ca2 122.01(7) . 3_656 ?
P1 Ca1 Ca2 113.10(6) . 3_656 ?
O2W Ca2 O34 78.56(19) . 3_656 ?
O2W Ca2 O9 84.9(2) . . ?
O34 Ca2 O9 120.22(15) 3_656 . ?
O2W Ca2 O13 88.9(2) . . ?
O34 Ca2 O13 119.10(17) 3_656 . ?
O9 Ca2 O13 117.50(16) . . ?
O2W Ca2 O32 115.7(2) . . ?
O34 Ca2 O32 73.17(15) 3_656 . ?
O9 Ca2 O32 158.33(17) . . ?
O13 Ca2 O32 59.58(15) . . ?
O2W Ca2 O30 111.7(2) . . ?
O34 Ca2 O30 73.96(16) 3_656 . ?
O9 Ca2 O30 59.99(15) . . ?
O13 Ca2 O30 158.16(16) . . ?
O32 Ca2 O30 113.76(16) . . ?
O2W Ca2 O28 162.77(18) . . ?
O34 Ca2 O28 118.56(16) 3_656 . ?
O9 Ca2 O28 84.37(16) . . ?
O13 Ca2 O28 84.17(15) . . ?
O32 Ca2 O28 74.02(16) . . ?
O30 Ca2 O28 74.03(15) . . ?
O2W Ca2 O10 80.96(17) . . ?
O34 Ca2 O10 159.45(16) 3_656 . ?
O9 Ca2 O10 58.94(14) . . ?
O13 Ca2 O10 58.65(15) . . ?
O32 Ca2 O10 115.10(14) . . ?
O30 Ca2 O10 115.69(15) . . ?
O28 Ca2 O10 81.97(14) . . ?
O2W Ca2 P2 100.4(2) . . ?
O34 Ca2 P2 98.27(13) 3_656 . ?
O9 Ca2 P2 30.07(11) . . ?
O13 Ca2 P2 142.61(13) . . ?
O32 Ca2 P2 139.51(13) . . ?
O30 Ca2 P2 29.97(11) . . ?
O28 Ca2 P2 76.31(12) . . ?
O10 Ca2 P2 86.93(11) . . ?
O2W Ca2 P3 104.86(19) . . ?
O34 Ca2 P3 97.26(13) 3_656 . ?
O9 Ca2 P3 142.51(11) . . ?
O13 Ca2 P3 29.78(12) . . ?
O32 Ca2 P3 29.85(10) . . ?
O30 Ca2 P3 139.44(13) . . ?
O28 Ca2 P3 76.31(12) . . ?
O10 Ca2 P3 86.44(11) . . ?
P2 Ca2 P3 152.46(7) . . ?
O2W Ca2 P1 139.75(15) . . ?
O34 Ca2 P1 141.66(13) 3_656 . ?
O9 Ca2 P1 73.04(11) . . ?
O13 Ca2 P1 73.05(12) . . ?
O32 Ca2 P1 86.12(11) . . ?
O30 Ca2 P1 86.07(12) . . ?
O28 Ca2 P1 23.10(10) . . ?
O10 Ca2 P1 58.87(10) . . ?
P2 Ca2 P1 76.79(6) . . ?
P3 Ca2 P1 76.91(6) . . ?
O2W Ca2 Ca3 99.11(15) . 3_656 ?
O34 Ca2 Ca3 38.67(12) 3_656 3_656 ?
O9 Ca2 Ca3 90.15(11) . 3_656 ?
O13 Ca2 Ca3 151.90(13) . 3_656 ?
O32 Ca2 Ca3 92.95(10) . 3_656 ?
O30 Ca2 Ca3 35.44(10) . 3_656 ?
O28 Ca2 Ca3 94.33(10) . 3_656 ?
O10 Ca2 Ca3 149.05(11) . 3_656 ?
P2 Ca2 Ca3 62.47(5) . 3_656 ?
P3 Ca2 Ca3 122.72(6) . 3_656 ?
P1 Ca2 Ca3 113.80(6) . 3_656 ?
O30 Ca3 O3W 80.24(18) 3_656 . ?
O30 Ca3 O18 118.80(18) 3_656 . ?
O3W Ca3 O18 87.2(2) . . ?
O30 Ca3 O22 120.18(17) 3_656 . ?
O3W Ca3 O22 85.4(2) . . ?
O18 Ca3 O22 118.06(16) . . ?
O30 Ca3 O34 73.68(16) 3_656 . ?
O3W Ca3 O34 112.1(2) . . ?
O18 Ca3 O34 159.30(17) . . ?
O22 Ca3 O34 59.04(14) . . ?
O30 Ca3 O32 72.17(16) 3_656 . ?
O3W Ca3 O32 114.7(2) . . ?
O18 Ca3 O32 59.74(14) . . ?
O22 Ca3 O32 158.90(17) . . ?
O34 Ca3 O32 114.65(15) . . ?
O30 Ca3 O28 116.81(15) 3_656 . ?
O3W Ca3 O28 162.94(17) . . ?
O18 Ca3 O28 84.84(16) . . ?
O22 Ca3 O28 85.04(16) . . ?
O34 Ca3 O28 74.55(15) . . ?
O32 Ca3 O28 73.89(16) . . ?
O30 Ca3 O19 160.55(16) 3_656 . ?
O3W Ca3 O19 80.35(16) . . ?
O18 Ca3 O19 58.78(15) . . ?
O22 Ca3 O19 59.34(14) . . ?
O34 Ca3 O19 115.32(15) . . ?
O32 Ca3 O19 115.31(15) . . ?
O28 Ca3 O19 82.61(14) . . ?
O30 Ca3 P3 96.53(13) 3_656 . ?
O3W Ca3 P3 103.43(18) . . ?
O18 Ca3 P3 29.97(11) . . ?
O22 Ca3 P3 143.27(12) . . ?
O34 Ca3 P3 140.46(12) . . ?
O32 Ca3 P3 29.82(9) . . ?
O28 Ca3 P3 76.51(12) . . ?
O19 Ca3 P3 86.68(11) . . ?
O30 Ca3 P4 98.12(13) 3_656 . ?
O3W Ca3 P4 101.06(18) . . ?
O18 Ca3 P4 143.06(13) . . ?
O22 Ca3 P4 29.60(10) . . ?
O34 Ca3 P4 29.50(10) . . ?
O32 Ca3 P4 140.02(12) . . ?
O28 Ca3 P4 76.90(12) . . ?
O19 Ca3 P4 86.91(11) . . ?
P3 Ca3 P4 153.23(8) . . ?
O30 Ca3 P1 139.91(12) 3_656 . ?
O3W Ca3 P1 139.85(14) . . ?
O18 Ca3 P1 73.62(12) . . ?
O22 Ca3 P1 73.85(12) . . ?
O34 Ca3 P1 86.37(12) . . ?
O32 Ca3 P1 85.94(12) . . ?
O28 Ca3 P1 23.11(9) . . ?
O19 Ca3 P1 59.51(10) . . ?
P3 Ca3 P1 77.03(6) . . ?
P4 Ca3 P1 77.31(6) . . ?
O30 Ca3 W4 148.58(13) 3_656 . ?
O3W Ca3 W4 87.52(14) . . ?
O18 Ca3 W4 31.07(11) . . ?
O22 Ca3 W4 87.16(11) . . ?
O34 Ca3 W4 137.57(11) . . ?
O32 Ca3 W4 87.25(10) . . ?
O28 Ca3 W4 77.92(10) . . ?
O19 Ca3 W4 28.44(11) . . ?
P3 Ca3 W4 58.25(4) . . ?
P4 Ca3 W4 112.65(5) . . ?
P1 Ca3 W4 58.05(4) . . ?
O28 P1 O4 111.5(2) . . ?
O28 P1 O14 110.8(3) . . ?
O4 P1 O14 108.8(3) . . ?
O28 P1 O23 110.6(3) . . ?
O4 P1 O23 107.4(3) . . ?
O14 P1 O23 107.6(2) . . ?
O28 P1 Ca3 41.69(18) . . ?
O4 P1 Ca3 153.21(16) . . ?
O14 P1 Ca3 86.97(19) . . ?
O23 P1 Ca3 87.12(18) . . ?
O28 P1 Ca2 42.17(19) . . ?
O4 P1 Ca2 87.79(17) . . ?
O14 P1 Ca2 87.71(18) . . ?
O23 P1 Ca2 152.75(18) . . ?
Ca3 P1 Ca2 70.91(5) . . ?
O28 P1 Ca1 42.18(19) . . ?
O4 P1 Ca1 87.51(16) . . ?
O14 P1 Ca1 152.94(18) . . ?
O23 P1 Ca1 86.80(16) . . ?
Ca3 P1 Ca1 70.59(5) . . ?
Ca2 P1 Ca1 71.06(6) . . ?
O29 P2 O30 112.7(3) . . ?
O29 P2 O3 112.3(3) . . ?
O30 P2 O3 105.7(3) . . ?
O29 P2 O9 111.3(3) . . ?
O30 P2 O9 105.0(3) . . ?
O3 P2 O9 109.4(2) . . ?
O29 P2 Ca2 130.8(2) . . ?
O30 P2 Ca2 54.18(18) . . ?
O3 P2 Ca2 116.91(19) . . ?
O9 P2 Ca2 50.96(19) . . ?
O29 P2 Ca1 132.0(2) . . ?
O30 P2 Ca1 55.18(19) . . ?
O3 P2 Ca1 50.64(18) . . ?
O9 P2 Ca1 116.68(19) . . ?
Ca2 P2 Ca1 83.13(7) . . ?
O31 P3 O32 114.0(3) . . ?
O31 P3 O13 111.9(3) . . ?
O32 P3 O13 104.6(3) . . ?
O31 P3 O18 111.5(3) . . ?
O32 P3 O18 105.1(3) . . ?
O13 P3 O18 109.2(3) . . ?
O31 P3 Ca2 132.2(2) . . ?
O32 P3 Ca2 53.91(18) . . ?
O13 P3 Ca2 50.82(17) . . ?
O18 P3 Ca2 116.3(2) . . ?
O31 P3 Ca3 132.2(2) . . ?
O32 P3 Ca3 54.90(19) . . ?
O13 P3 Ca3 115.8(2) . . ?
O18 P3 Ca3 50.32(17) . . ?
Ca2 P3 Ca3 82.42(7) . . ?
O33 P4 O34 114.3(3) . . ?
O33 P4 O22 111.3(3) . . ?
O34 P4 O22 105.5(3) . . ?
O33 P4 O27 110.8(3) . . ?
O34 P4 O27 105.2(3) . . ?
O22 P4 O27 109.4(3) . . ?
O33 P4 Ca1 132.2(2) . . ?
O34 P4 Ca1 54.31(19) . . ?
O22 P4 Ca1 116.5(2) . . ?
O27 P4 Ca1 51.01(17) . . ?
O33 P4 Ca3 133.0(2) . . ?
O34 P4 Ca3 54.50(18) . . ?
O22 P4 Ca3 51.10(18) . . ?
O27 P4 Ca3 116.1(2) . . ?
Ca1 P4 Ca3 82.11(6) . . ?
P2 O3 W1 133.0(3) . . ?
P2 O3 Ca1 99.6(2) . . ?
W1 O3 Ca1 114.08(19) . . ?
P1 O4 W1 132.7(3) . . ?
P1 O4 W2 131.7(3) . . ?
W1 O4 W2 91.71(16) . . ?
W1 O5 W6 140.2(2) . . ?
W1 O5 Ca1 106.46(18) . . ?
W6 O5 Ca1 105.97(19) . . ?
W1 O6 W2 120.4(2) . . ?
W2 O7 Na1 131.8(3) . 3_655 ?
P2 O9 W2 134.0(3) . . ?
P2 O9 Ca2 99.0(2) . . ?
W2 O9 Ca2 114.50(18) . . ?
W3 O10 W2 140.4(2) . . ?
W3 O10 Ca2 106.4(2) . . ?
W2 O10 Ca2 106.12(17) . . ?
W3 O11 Na1 131.0(3) . 3_655 ?
P3 O13 W3 133.6(2) . . ?
P3 O13 Ca2 99.4(2) . . ?
W3 O13 Ca2 114.3(2) . . ?
P1 O14 W3 131.3(2) . . ?
P1 O14 W4 132.7(3) . . ?
W3 O14 W4 92.49(15) . . ?
W3 O15 W4 120.7(2) . . ?
W4 O16 Na1 137.9(3) . . ?
P3 O18 W4 133.4(3) . . ?
P3 O18 Ca3 99.7(2) . . ?
W4 O18 Ca3 113.8(2) . . ?
W4 O19 W5 140.0(3) . . ?
W4 O19 Ca3 106.9(2) . . ?
W5 O19 Ca3 106.13(18) . . ?
W5 O20 Na1 138.2(3) . . ?
P4 O22 W5 134.1(3) . . ?
P4 O22 Ca3 99.3(2) . . ?
W5 O22 Ca3 113.62(19) . . ?
P1 O23 W6 132.6(2) . . ?
P1 O23 W5 132.3(3) . . ?
W6 O23 W5 91.69(16) . . ?
W5 O24 W6 120.4(2) . . ?
P4 O27 W6 132.8(2) . . ?
P4 O27 Ca1 98.9(2) . . ?
W6 O27 Ca1 114.2(2) . . ?
P1 O28 Ca3 115.2(2) . . ?
P1 O28 Ca2 114.7(2) . . ?
Ca3 O28 Ca2 103.79(17) . . ?
P1 O28 Ca1 114.7(3) . . ?
Ca3 O28 Ca1 103.20(16) . . ?
Ca2 O28 Ca1 103.65(15) . . ?
P2 O30 Ca3 140.6(2) . 3_656 ?
P2 O30 Ca2 95.9(2) . . ?
Ca3 O30 Ca2 106.66(19) 3_656 . ?
P2 O30 Ca1 94.9(2) . . ?
Ca3 O30 Ca1 107.75(18) 3_656 . ?
Ca2 O30 Ca1 108.11(16) . . ?
P3 O32 Ca1 140.1(3) . 3_656 ?
P3 O32 Ca2 96.2(2) . . ?
Ca1 O32 Ca2 106.88(16) 3_656 . ?
P3 O32 Ca3 95.3(2) . . ?
Ca1 O32 Ca3 107.70(18) 3_656 . ?
Ca2 O32 Ca3 107.43(19) . . ?
P4 O34 Ca2 142.6(3) . 3_656 ?
P4 O34 Ca1 96.0(2) . . ?
Ca2 O34 Ca1 106.34(16) 3_656 . ?
P4 O34 Ca3 96.0(2) . . ?
Ca2 O34 Ca3 105.40(19) 3_656 . ?
Ca1 O34 Ca3 106.89(18) . . ?

loop_
_geom_bond_atom_site_label_1
_geom_bond_atom_site_label_2
_geom_bond_distance
_geom_bond_site_symmetry_2
_geom_bond_publ_flag
Na1 O20 2.352(5) . ?
Na1 O7 2.362(6) 3_655 ?
Na1 O5W 2.371(10) . ?
Na1 O11 2.396(6) 3_655 ?
Na1 O4W 2.414(7) . ?
Na1 O16 2.415(6) . ?
W1 O2 1.720(5) . ?
W1 O1 1.733(5) . ?
W1 O5 1.911(5) . ?
W1 O6 1.932(5) . ?
W1 O3 2.180(4) . ?
W1 O4 2.327(5) . ?
W2 O7 1.746(4) . ?
W2 O8 1.751(5) . ?
W2 O10 1.930(5) . ?
W2 O6 1.934(5) . ?
W2 O9 2.156(4) . ?
W2 O4 2.349(5) . ?
W3 O12 1.732(5) . ?
W3 O11 1.747(5) . ?
W3 O10 1.918(4) . ?
W3 O15 1.930(5) . ?
W3 O13 2.155(4) . ?
W3 O14 2.327(5) . ?
W4 O16 1.733(5) . ?
W4 O17 1.735(5) . ?
W4 O19 1.905(5) . ?
W4 O15 1.938(5) . ?
W4 O18 2.158(4) . ?
W4 O14 2.328(4) . ?
W4 Ca3 3.826(2) . ?
W5 O21 1.709(5) . ?
W5 O20 1.733(5) . ?
W5 O24 1.924(5) . ?
W5 O19 1.946(5) . ?
W5 O22 2.148(4) . ?
W5 O23 2.350(4) . ?
W5 Ca3 3.837(2) . ?
W6 O26 1.720(5) . ?
W6 O25 1.738(5) . ?
W6 O5 1.922(5) . ?
W6 O24 1.926(5) . ?
W6 O27 2.170(4) . ?
W6 O23 2.306(5) . ?
Ca1 O32 2.360(4) 3_656 ?
Ca1 O3 2.409(5) . ?
Ca1 O27 2.412(5) . ?
Ca1 O1W 2.422(6) . ?
Ca1 O34 2.504(5) . ?
Ca1 O30 2.532(5) . ?
Ca1 O28 2.592(5) . ?
Ca1 O5 2.848(5) . ?
Ca1 P4 3.067(3) . ?
Ca1 P2 3.073(3) . ?
Ca1 P1 3.505(3) . ?
Ca1 Ca2 3.904(3) 3_656 ?
Ca2 O2W 2.369(7) . ?
Ca2 O34 2.372(4) 3_656 ?
Ca2 O9 2.411(5) . ?
Ca2 O13 2.415(4) . ?
Ca2 O32 2.499(5) . ?
Ca2 O30 2.499(5) . ?
Ca2 O28 2.589(5) . ?
Ca2 O10 2.831(5) . ?
Ca2 P2 3.066(3) . ?
Ca2 P3 3.074(3) . ?
Ca2 P1 3.503(3) . ?
Ca2 Ca3 3.898(3) 3_656 ?
Ca3 O30 2.359(4) 3_656 ?
Ca3 O3W 2.400(6) . ?
Ca3 O18 2.406(5) . ?
Ca3 O22 2.434(5) . ?
Ca3 O34 2.526(5) . ?
Ca3 O32 2.532(5) . ?
Ca3 O28 2.565(5) . ?
Ca3 O19 2.810(5) . ?
Ca3 P3 3.082(3) . ?
Ca3 P4 3.086(3) . ?
Ca3 P1 3.489(3) . ?
P1 O28 1.513(4) . ?
P1 O4 1.540(5) . ?
P1 O14 1.546(4) . ?
P1 O23 1.554(5) . ?
P2 O29 1.519(5) . ?
P2 O30 1.540(5) . ?
P2 O3 1.547(5) . ?
P2 O9 1.555(5) . ?
P3 O31 1.499(5) . ?
P3 O32 1.539(4) . ?
P3 O13 1.548(5) . ?
P3 O18 1.562(5) . ?
P4 O33 1.507(5) . ?
P4 O34 1.528(5) . ?
P4 O22 1.545(4) . ?
P4 O27 1.558(5) . ?
O7 Na1 2.362(6) 3_655 ?
O11 Na1 2.396(6) 3_655 ?
O30 Ca3 2.359(4) 3_656 ?
O32 Ca1 2.360(4) 3_656 ?
O34 Ca2 2.372(4) 3_656 ?
